data_7230663
loop_
_publ_author_name
'Tulyabaev, Arthur R.'
'Bikmukhametov, Kamil Sh.'
'Mescheryakova, Ekaterina S.'
'Makhmudiyarova, Natalia N.'
'Rakhimov, Rustem Sh.'
'Khalilov, Leonard M.'

_publ_section_title
;
 What is responsible for conformational diversity in single-crystal
 tetraoxazaspiroalkanes? X-Ray, DFT, and AIM approaches
;
_journal_issue 23
_journal_name_full CrystEngComm
_journal_page_first 3207
_journal_paper_doi 10.1039/C8CE00481A
_journal_volume 20
_journal_year 2018
_chemical_absolute_configuration unk
_chemical_formula_moiety 'C15 H20 F N O4'
_chemical_formula_sum 'C15 H20 F N O4'
_chemical_formula_weight 297.32
_chemical_name_systematic 11-(4-fluorophenyl)-8,9,13,14-tetraoxa-11-azaspiro[6.7]tetradecane
_space_group_crystal_system monoclinic
_space_group_IT_number 9
_space_group_name_Hall 'C -2yc'
_space_group_name_H-M_alt 'C 1 c 1'
_symmetry_cell_setting monoclinic
_symmetry_Int_Tables_number 9
_symmetry_space_group_name_Hall 'C -2yc'
_symmetry_space_group_name_H-M 'C 1 c 1'
_atom_sites_solution_hydrogens geom
_atom_sites_solution_primary iterative
_atom_sites_solution_secondary difmap
_audit_block_doi 10.5517/ccdc.csd.cc14mwn9
_audit_creation_date 2015-04-27
_audit_creation_method
;
  Olex2 1.2-ac2
  (compiled 2012.03.27 svn.r2268, GUI svn.r4156)
;
_audit_update_record
;
2015-04-27 deposited with the CCDC.
2018-05-17 downloaded from the CCDC.
;
_cell_angle_alpha 90.00
_cell_angle_beta 100.329(11)
_cell_angle_gamma 90.00
_cell_formula_units_Z 4
_cell_length_a 5.7993(5)
_cell_length_b 25.037(3)
_cell_length_c 10.1500(11)
_cell_measurement_reflns_used 421
_cell_measurement_temperature 293(2)
_cell_measurement_theta_max 45.6355
_cell_measurement_theta_min 1.6193
_cell_volume 1449.9(3)
_computing_cell_refinement
;
CrysAlisPro, Agilent Technologies,
Version 1.171.36.20 (release 27-06-2012 CrysAlis171 .NET)
(compiled Jul 11 2012,15:38:31)
;
_computing_data_collection
;
CrysAlisPro, Agilent Technologies,
Version 1.171.36.20 (release 27-06-2012 CrysAlis171 .NET)
(compiled Jul 11 2012,15:38:31)
;
_computing_data_reduction
;
CrysAlisPro, Agilent Technologies,
Version 1.171.36.20 (release 27-06-2012 CrysAlis171 .NET)
(compiled Jul 11 2012,15:38:31)
;
_computing_molecular_graphics
;
O. V. Dolomanov, L. J. Bourhis, R. J. Gildea, J. A. K. Howard and H. Puschmann,
OLEX2: a complete structure solution, refinement and analysis program.
J. Appl. Cryst. (2009). 42, 339-341.
;
_computing_publication_material
;
O. V. Dolomanov, L. J. Bourhis, R. J. Gildea, J. A. K. Howard and H. Puschmann,
OLEX2: a complete structure solution, refinement and analysis program.
J. Appl. Cryst. (2009). 42, 339-341.
;
_computing_structure_refinement 'ShelXL (Sheldrick, 2008)'
_computing_structure_solution
;
Superflip (Palatinus & Chapuis, 2007;Palatinus & van der Lee, 2008;
Palatinus et al., 2012)
;
_diffrn_ambient_temperature 293(2)
_diffrn_detector_area_resol_mean 16.1709
_diffrn_measured_fraction_theta_full 1.000
_diffrn_measured_fraction_theta_max 1.000
_diffrn_measurement_details
;
#__ type_ start__ end____ width___ exp.time_
  1 omega    5.00   54.00   1.0000   23.2100
omega____ theta____ kappa____ phi______ frames
    -       24.2348   57.0000  150.0000 49

#__ type_ start__ end____ width___ exp.time_
  2 omega  -46.00   54.00   1.0000   23.2100
omega____ theta____ kappa____ phi______ frames
    -       24.2348  -77.0000 -180.0000 100

#__ type_ start__ end____ width___ exp.time_
  3 omega  -38.00   -2.00   1.0000   23.2100
omega____ theta____ kappa____ phi______ frames
    -       24.2348  -77.0000  -90.0000 36

#__ type_ start__ end____ width___ exp.time_
  4 omega   -7.00   18.00   1.0000   23.2100
omega____ theta____ kappa____ phi______ frames
    -       24.2348   81.0000  146.0000 25

#__ type_ start__ end____ width___ exp.time_
  5 omega   -3.00   86.00   1.0000   23.2100
omega____ theta____ kappa____ phi______ frames
    -       24.2348   77.0000  -60.0000 89

#__ type_ start__ end____ width___ exp.time_
  6 omega    1.00   94.00   1.0000   23.2100
omega____ theta____ kappa____ phi______ frames
    -       24.2348   77.0000   30.0000 93
;
_diffrn_measurement_device_type 'Xcalibur, Eos'
_diffrn_measurement_method '\w scans'
_diffrn_orient_matrix_UB_11 0.1263206000
_diffrn_orient_matrix_UB_12 -0.0188940000
_diffrn_orient_matrix_UB_13 -0.0048961000
_diffrn_orient_matrix_UB_21 0.0201063000
_diffrn_orient_matrix_UB_22 0.0377733000
_diffrn_orient_matrix_UB_23 -0.0476149000
_diffrn_orient_matrix_UB_31 0.0009092000
_diffrn_orient_matrix_UB_32 0.0570567000
_diffrn_orient_matrix_UB_33 0.0300526000
_diffrn_radiation_monochromator graphite
_diffrn_radiation_probe x-ray
_diffrn_radiation_type MoK\a
_diffrn_radiation_wavelength 0.71073
_diffrn_reflns_av_R_equivalents 0.0214
_diffrn_reflns_av_unetI/netI 0.0247
_diffrn_reflns_limit_h_max 3
_diffrn_reflns_limit_h_min -8
_diffrn_reflns_limit_k_max 34
_diffrn_reflns_limit_k_min -35
_diffrn_reflns_limit_l_max 14
_diffrn_reflns_limit_l_min -14
_diffrn_reflns_number 5439
_diffrn_reflns_theta_full 30.93
_diffrn_reflns_theta_max 30.93
_diffrn_reflns_theta_min 2.61
_diffrn_source 'Enhance (Mo) X-ray Source'
_diffrn_source_type 'XCalibur Eos'
_exptl_absorpt_coefficient_mu 0.107
_exptl_absorpt_correction_type none
_exptl_crystal_colour colorless
_exptl_crystal_density_diffrn 1.362
_exptl_crystal_density_method 'not measured'
_exptl_crystal_description plank
_exptl_crystal_F_000 776
_refine_diff_density_max 0.211
_refine_diff_density_min -0.141
_refine_diff_density_rms 0.035
_refine_ls_abs_structure_details 'Flack H D (1983), Acta Cryst. A39, 876-881'
_refine_ls_abs_structure_Flack -0.7(8)
_refine_ls_extinction_method none
_refine_ls_goodness_of_fit_ref 1.019
_refine_ls_hydrogen_treatment refall
_refine_ls_matrix_type full
_refine_ls_number_parameters 270
_refine_ls_number_reflns 2662
_refine_ls_number_restraints 2
_refine_ls_restrained_S_all 1.019
_refine_ls_R_factor_all 0.0471
_refine_ls_R_factor_gt 0.0375
_refine_ls_shift/su_max 0.022
_refine_ls_shift/su_mean 0.004
_refine_ls_structure_factor_coef Fsqd
_refine_ls_weighting_details 'calc w=1/[\s^2^(Fo^2^)+(0.0677P)^2^+0.0653P] where P=(Fo^2^+2Fc^2^)/3'
_refine_ls_weighting_scheme calc
_refine_ls_wR_factor_gt 0.0971
_refine_ls_wR_factor_ref 0.1053
_reflns_number_gt 2247
_reflns_number_total 2662
_reflns_threshold_expression >2sigma(I)
_cod_data_source_file c8ce00481a2.cif
_cod_data_source_block rr-250-9
_cod_depositor_comments 'Adding full bibliography for 7230663--7230673.cif.'
_cod_original_sg_symbol_H-M 'C c'
_cod_database_code 7230663

loop_
_space_group_symop_id
_space_group_symop_operation_xyz
1 'x, y, z'
2 'x, -y, z+1/2'
3 'x+1/2, y+1/2, z'
4 'x+1/2, -y+1/2, z+1/2'

loop_
_atom_site_label
_atom_site_type_symbol
_atom_site_fract_x
_atom_site_fract_y
_atom_site_fract_z
_atom_site_U_iso_or_equiv
_atom_site_adp_type
_atom_site_occupancy
_atom_site_calc_flag
O1 O -0.3245(3) -0.31307(5) -0.26347(15) 0.0414(3) Uani 1 d
O2 O 0.0061(3) -0.34868(6) -0.33376(17) 0.0491(4) Uani 1 d
O3 O 0.0095(3) -0.30114(6) -0.41915(17) 0.0529(4) Uani 1 d
O4 O -0.2096(4) -0.30124(7) -0.12765(15) 0.0556(4) Uani 1 d
F5 F -0.5574(4) -0.06122(7) -0.3667(2) 0.0853(6) Uani 1 d
N6 N 0.0128(3) -0.23772(6) -0.24025(18) 0.0426(4) Uani 1 d
C7 C -0.2297(4) -0.35892(7) -0.3175(2) 0.0387(4) Uani 1 d
C8 C -0.1385(3) -0.19407(7) -0.27696(19) 0.0357(4) Uani 1 d
C9 C -0.4206(4) -0.10523(9) -0.3369(3) 0.0539(5) Uani 1 d
C1 C -0.2028(4) -0.40631(9) -0.2227(2) 0.0496(5) Uani 1 d
C2 C -0.0954(4) -0.15707(8) -0.3723(2) 0.0431(4) Uani 1 d
C3 C -0.2376(5) -0.11284(9) -0.4032(2) 0.0507(5) Uani 1 d
C4 C -0.4680(4) -0.14028(10) -0.2421(3) 0.0523(5) Uani 1 d
C5 C -0.5293(6) -0.47394(10) -0.3041(3) 0.0620(7) Uani 1 d
C6 C -0.3289(4) -0.18514(8) -0.2130(2) 0.0441(4) Uani 1 d
C10 C -0.4288(5) -0.42256(9) -0.5056(2) 0.0529(5) Uani 1 d
C11 C -0.3967(5) -0.36580(8) -0.4508(2) 0.0471(5) Uani 1 d
C12 C 0.1367(4) -0.26168(9) -0.3357(3) 0.0547(6) Uani 1 d
C13 C -0.4355(5) -0.43078(9) -0.2024(2) 0.0548(6) Uani 1 d
C14 C -0.6079(6) -0.45454(10) -0.4470(3) 0.0612(6) Uani 1 d
C15 C -0.0010(5) -0.26772(9) -0.1242(2) 0.0524(5) Uani 1 d
H10A H -0.287(6) -0.4421(11) -0.497(3) 0.058(8) Uiso 1 d
H1A H -0.130(7) -0.4300(14) -0.255(4) 0.073(10) Uiso 1 d
H10B H -0.478(6) -0.4216(11) -0.601(3) 0.059(8) Uiso 1 d
H5A H -0.403(5) -0.5009(11) -0.303(2) 0.050(7) Uiso 1 d
H3 H -0.215(7) -0.0845(14) -0.465(3) 0.078(10) Uiso 1 d
H4 H -0.580(6) -0.1318(13) -0.199(3) 0.066(9) Uiso 1 d
H14A H -0.728(8) -0.4329(14) -0.445(4) 0.081(11) Uiso 1 d
H1B H -0.112(7) -0.3918(13) -0.131(4) 0.079(10) Uiso 1 d
H13A H -0.555(6) -0.4007(12) -0.212(3) 0.062(8) Uiso 1 d
H14B H -0.654(9) -0.4853(17) -0.507(4) 0.109(14) Uiso 1 d
H15A H 0.129(5) -0.2931(11) -0.114(3) 0.051(7) Uiso 1 d
H2 H 0.034(5) -0.1639(10) -0.420(3) 0.048(6) Uiso 1 d
H5B H -0.681(6) -0.4929(12) -0.285(3) 0.066(8) Uiso 1 d
H13B H -0.410(6) -0.4480(14) -0.102(3) 0.073(9) Uiso 1 d
H6 H -0.364(5) -0.2081(10) -0.142(3) 0.050(7) Uiso 1 d
H12A H 0.159(7) -0.2345(12) -0.401(3) 0.070(9) Uiso 1 d
H11A H -0.530(7) -0.3514(11) -0.442(3) 0.061(8) Uiso 1 d
H11B H -0.331(6) -0.3415(11) -0.515(3) 0.063(8) Uiso 1 d
H15B H -0.007(7) -0.2430(14) -0.053(4) 0.077(10) Uiso 1 d
H12B H 0.275(10) -0.2778(17) -0.278(5) 0.116(15) Uiso 1 d

loop_
_atom_site_aniso_label
_atom_site_aniso_U_11
_atom_site_aniso_U_22
_atom_site_aniso_U_33
_atom_site_aniso_U_23
_atom_site_aniso_U_13
_atom_site_aniso_U_12
O1 0.0379(7) 0.0416(6) 0.0465(7) -0.0043(6) 0.0122(6) 0.0038(6)
O2 0.0379(8) 0.0439(7) 0.0687(10) 0.0002(6) 0.0179(8) 0.0097(6)
O3 0.0585(10) 0.0493(8) 0.0592(9) -0.0024(7) 0.0334(8) 0.0022(7)
O4 0.0748(12) 0.0557(8) 0.0399(8) -0.0076(6) 0.0201(8) -0.0126(8)
F5 0.0770(12) 0.0672(9) 0.1098(15) 0.0091(9) 0.0114(12) 0.0316(9)
N6 0.0370(8) 0.0431(7) 0.0481(9) -0.0029(7) 0.0088(7) -0.0008(7)
C7 0.0363(9) 0.0369(8) 0.0433(10) -0.0021(7) 0.0083(8) 0.0042(7)
C8 0.0314(8) 0.0395(8) 0.0360(8) -0.0074(7) 0.0056(7) -0.0039(7)
C9 0.0461(12) 0.0508(11) 0.0617(13) -0.0050(10) 0.0012(11) 0.0094(10)
C1 0.0533(13) 0.0435(10) 0.0491(12) 0.0048(9) 0.0010(10) 0.0078(9)
C2 0.0399(10) 0.0505(10) 0.0402(9) -0.0025(8) 0.0107(8) -0.0049(8)
C3 0.0524(13) 0.0497(10) 0.0495(11) 0.0057(9) 0.0078(10) -0.0014(10)
C4 0.0401(11) 0.0629(13) 0.0565(13) -0.0091(10) 0.0156(11) 0.0056(10)
C5 0.0720(17) 0.0440(11) 0.0735(17) 0.0023(10) 0.0228(14) -0.0090(12)
C6 0.0409(10) 0.0520(10) 0.0418(10) -0.0039(8) 0.0143(9) -0.0016(9)
C10 0.0621(15) 0.0506(11) 0.0463(12) -0.0102(9) 0.0105(11) 0.0024(10)
C11 0.0530(13) 0.0410(9) 0.0446(11) 0.0010(8) 0.0013(10) 0.0037(9)
C12 0.0373(11) 0.0509(12) 0.0819(17) -0.0053(11) 0.0267(12) 0.0020(9)
C13 0.0689(16) 0.0495(10) 0.0500(12) 0.0042(9) 0.0216(12) 0.0001(11)
C14 0.0644(16) 0.0539(12) 0.0645(15) -0.0112(12) 0.0091(13) -0.0075(12)
C15 0.0578(13) 0.0471(10) 0.0482(12) 0.0001(9) -0.0019(11) 0.0001(10)

loop_
_atom_type_symbol
_atom_type_description
_atom_type_scat_dispersion_real
_atom_type_scat_dispersion_imag
_atom_type_scat_source
C C 0.0033 0.0016 'International Tables Vol C Tables 4.2.6.8 and 6.1.1.4'
H H 0.0000 0.0000 'International Tables Vol C Tables 4.2.6.8 and 6.1.1.4'
N N 0.0061 0.0033 'International Tables Vol C Tables 4.2.6.8 and 6.1.1.4'
O O 0.0106 0.0060 'International Tables Vol C Tables 4.2.6.8 and 6.1.1.4'
F F 0.0171 0.0103 'International Tables Vol C Tables 4.2.6.8 and 6.1.1.4'

loop_
_citation_id
_citation_doi
_citation_year
1 10.1016/j.tet.2016.04.055 2016

loop_
_geom_angle_atom_site_label_1
_geom_angle_atom_site_label_2
_geom_angle_atom_site_label_3
_geom_angle
C7 O1 O4 112.79(15)
C7 O2 O3 109.08(14)
C12 O3 O2 105.75(18)
O1 O4 C15 112.07(14)
C8 N6 C12 120.56(19)
C8 N6 C15 120.52(19)
C15 N6 C12 116.77(19)
O1 C7 O2 110.06(15)
O1 C7 C1 112.90(17)
O1 C7 C11 101.83(16)
O2 C7 C1 102.81(17)
O2 C7 C11 112.67(18)
C1 C7 C11 116.79(17)
C2 C8 N6 121.23(18)
C2 C8 C6 118.14(19)
C6 C8 N6 120.53(17)
F5 C9 C3 118.5(2)
F5 C9 C4 119.6(2)
C4 C9 C3 121.9(2)
C7 C1 C13 113.91(19)
C3 C2 C8 121.1(2)
C9 C3 C2 118.9(2)
C9 C4 C6 119.3(2)
C14 C5 C13 115.4(2)
C4 C6 C8 120.7(2)
C14 C10 C11 113.4(2)
C10 C11 C7 116.43(19)
O3 C12 N6 115.07(18)
C5 C13 C1 114.1(2)
C10 C14 C5 115.7(3)
N6 C15 O4 117.0(2)

loop_
_geom_bond_atom_site_label_1
_geom_bond_atom_site_label_2
_geom_bond_distance
O1 O4 1.450(2)
O1 C7 1.424(2)
O2 O3 1.474(2)
O2 C7 1.430(3)
O3 C12 1.419(3)
O4 C15 1.467(3)
F5 C9 1.360(3)
N6 C8 1.409(3)
N6 C12 1.437(3)
N6 C15 1.411(3)
C7 C1 1.518(3)
C7 C11 1.526(3)
C8 C2 1.394(3)
C8 C6 1.396(3)
C9 C3 1.368(4)
C9 C4 1.366(4)
C1 C13 1.529(4)
C2 C3 1.383(3)
C4 C6 1.384(3)
C5 C13 1.525(4)
C5 C14 1.520(4)
C10 C11 1.525(3)
C10 C14 1.515(4)
